data_7018766
loop_
_publ_author_name
'Lakshmi, V.'
'Ravikanth, M.'

_publ_section_title
;
 Brominated boron dipyrrins: synthesis, structure, spectral and
 electrochemical properties
;
_journal_issue 19
_journal_name_full 'Dalton Transactions'
_journal_page_first 5903
_journal_paper_doi 10.1039/c2dt00019a
_journal_volume 41
_journal_year 2012
_chemical_formula_sum 'C16 H10 B Br3 F2 N2 O'
_chemical_formula_weight 534.80
_chemical_name_systematic
;
?
;
_space_group_IT_number 2
_symmetry_cell_setting triclinic
_symmetry_space_group_name_Hall '-P 1'
_symmetry_space_group_name_H-M 'P -1'
_atom_sites_solution_hydrogens geom
_atom_sites_solution_primary direct
_atom_sites_solution_secondary difmap
_audit_creation_method SHELXL-97
_cell_angle_alpha 105.580(7)
_cell_angle_beta 92.262(7)
_cell_angle_gamma 106.758(9)
_cell_formula_units_Z 2
_cell_length_a 8.2231(10)
_cell_length_b 10.6391(10)
_cell_length_c 10.7273(6)
_cell_measurement_reflns_used 3768
_cell_measurement_temperature 293(2)
_cell_measurement_theta_max 32.3188
_cell_measurement_theta_min 3.4685
_cell_volume 858.64(15)
_computing_cell_refinement 'CrysAlis RED, Oxford Diffraction Ltd.,'
_computing_data_collection 'CrysAlis CCD, Oxford Diffraction Ltd.,'
_computing_data_reduction 'CrysAlis RED, Oxford Diffraction Ltd.,'
_computing_molecular_graphics Ortep3
_computing_publication_material Shelx97
_computing_structure_refinement 'SHELXL-97 (Sheldrick, 1997)'
_computing_structure_solution 'SHELXS-97 (Sheldrick, 1997)'
_diffrn_ambient_temperature 293(2)
_diffrn_detector_area_resol_mean 15.9948
_diffrn_measured_fraction_theta_full 0.997
_diffrn_measured_fraction_theta_max 0.997
_diffrn_measurement_device_type 'OXFORD DIFFRACTION XCALIBUR-S'
_diffrn_measurement_method \w/q-scan
_diffrn_radiation_monochromator graphite
_diffrn_radiation_source 'Enhance (Mo) X-ray Source'
_diffrn_radiation_type MoK\a
_diffrn_radiation_wavelength 0.71073
_diffrn_reflns_av_R_equivalents 0.0279
_diffrn_reflns_av_sigmaI/netI 0.0370
_diffrn_reflns_limit_h_max 9
_diffrn_reflns_limit_h_min -8
_diffrn_reflns_limit_k_max 11
_diffrn_reflns_limit_k_min -12
_diffrn_reflns_limit_l_max 12
_diffrn_reflns_limit_l_min -12
_diffrn_reflns_number 6019
_diffrn_reflns_theta_full 25.00
_diffrn_reflns_theta_max 25.00
_diffrn_reflns_theta_min 3.47
_exptl_absorpt_coefficient_mu 7.074
_exptl_absorpt_correction_T_max 0.3181
_exptl_absorpt_correction_T_min 0.2036
_exptl_absorpt_correction_type multi-scan
_exptl_absorpt_process_details
;
CrysAlis RED, Oxford Diffraction Ltd.,
Version 1.171.31.7 (release 18-10-2006 CrysAlis171 .NET)
(compiled Oct 18 2006,16:28:17)
Empirical absorption correction using spherical harmonics,
implemented in SCALE3 ABSPACK scaling algorithm.
;
_exptl_crystal_colour red
_exptl_crystal_density_diffrn 2.069
_exptl_crystal_density_method 'not measured'
_exptl_crystal_description block
_exptl_crystal_F_000 512
_exptl_crystal_size_max 0.33
_exptl_crystal_size_mid 0.26
_exptl_crystal_size_min 0.21
_refine_diff_density_max 0.844
_refine_diff_density_min -0.631
_refine_diff_density_rms 0.078
_refine_ls_extinction_method none
_refine_ls_goodness_of_fit_ref 0.953
_refine_ls_hydrogen_treatment constr
_refine_ls_matrix_type full
_refine_ls_number_parameters 227
_refine_ls_number_reflns 3015
_refine_ls_number_restraints 0
_refine_ls_restrained_S_all 0.953
_refine_ls_R_factor_all 0.0436
_refine_ls_R_factor_gt 0.0298
_refine_ls_shift/su_max 0.000
_refine_ls_shift/su_mean 0.000
_refine_ls_structure_factor_coef Fsqd
_refine_ls_weighting_details 'calc w=1/[\s^2^(Fo^2^)+(0.0485P)^2^+0.0000P] where P=(Fo^2^+2Fc^2^)/3'
_refine_ls_weighting_scheme calc
_refine_ls_wR_factor_gt 0.0751
_refine_ls_wR_factor_ref 0.0777
_reflns_number_gt 2253
_reflns_number_total 3015
_reflns_threshold_expression >2sigma(I)
_cod_data_source_file c2dt00019a.txt
_cod_data_source_block mr048
_cod_depositor_comments
;
The following automatic conversions were performed:

'_symmetry_cell_setting' value 'Triclinic' changed to 'triclinic'
according to /home/saulius/struct/CIF-dictionaries/cif_core.dic
dictionary named 'cif_core.dic' version 2.4.1 from 2010-06-29.

Automatic conversion script
Id: cif_fix_values 1715 2011-07-08 13:25:40Z adriana 
;
_cod_original_cell_volume 858.63(14)
_cod_database_code 7018766

loop_
_symmetry_equiv_pos_as_xyz
'x, y, z'
'-x, -y, -z'

loop_
_atom_site_label
_atom_site_type_symbol
_atom_site_fract_x
_atom_site_fract_y
_atom_site_fract_z
_atom_site_U_iso_or_equiv
_atom_site_adp_type
_atom_site_occupancy
_atom_site_symmetry_multiplicity
_atom_site_calc_flag
_atom_site_refinement_flags
Br1 Br -0.00903(7) 0.18946(4) -0.44284(4) 0.06122(16) Uani 1 1 d .
Br2 Br 0.34174(6) -0.15593(4) 0.13177(4) 0.04999(15) Uani 1 1 d .
Br3 Br 0.21448(6) -0.21091(4) -0.20472(4) 0.05090(15) Uani 1 1 d .
F1 F 0.2593(3) 0.0589(2) -0.3090(2) 0.0434(5) Uani 1 1 d .
F2 F -0.0164(3) -0.02025(19) -0.2720(2) 0.0435(5) Uani 1 1 d .
O1 O 0.4180(4) 0.7026(2) 0.5255(2) 0.0492(7) Uani 1 1 d .
N1 N 0.1320(4) 0.2232(3) -0.1882(3) 0.0338(7) Uani 1 1 d .
N2 N 0.2048(4) 0.0584(3) -0.0906(3) 0.0324(7) Uani 1 1 d .
B1 B 0.1420(5) 0.0739(4) -0.2217(4) 0.0351(10) Uani 1 1 d .
C1 C 0.0717(5) 0.2813(4) -0.2689(4) 0.0410(9) Uani 1 1 d .
C2 C 0.0799(5) 0.4152(4) -0.2041(4) 0.0477(10) Uani 1 1 d .
H2 H 0.0455 0.4756 -0.2395 0.057 Uiso 1 1 calc R
C3 C 0.1482(5) 0.4410(4) -0.0783(4) 0.0409(9) Uani 1 1 d .
H3 H 0.1695 0.5230 -0.0122 0.049 Uiso 1 1 calc R
C4 C 0.1810(4) 0.3214(3) -0.0663(3) 0.0331(8) Uani 1 1 d .
C5 C 0.2415(4) 0.2926(3) 0.0424(3) 0.0310(8) Uani 1 1 d .
C6 C 0.2515(4) 0.1596(3) 0.0299(3) 0.0319(8) Uani 1 1 d .
C7 C 0.3095(5) 0.1067(4) 0.1225(4) 0.0360(8) Uani 1 1 d .
H7 H 0.3492 0.1525 0.2101 0.043 Uiso 1 1 calc R
C8 C 0.2960(4) -0.0276(3) 0.0576(4) 0.0358(9) Uani 1 1 d .
C9 C 0.2350(4) -0.0539(3) -0.0712(4) 0.0356(9) Uani 1 1 d .
C10 C 0.2949(4) 0.3989(3) 0.1701(3) 0.0331(8) Uani 1 1 d .
C11 C 0.4030(5) 0.5299(4) 0.1786(4) 0.0364(9) Uani 1 1 d .
H11 H 0.4441 0.5487 0.1038 0.044 Uiso 1 1 calc R
C12 C 0.4499(5) 0.6322(3) 0.2965(3) 0.0359(9) Uani 1 1 d .
H12 H 0.5247 0.7180 0.3010 0.043 Uiso 1 1 calc R
C13 C 0.3861(5) 0.6074(3) 0.4071(4) 0.0368(9) Uani 1 1 d .
C14 C 0.2833(5) 0.4757(4) 0.4003(4) 0.0427(10) Uani 1 1 d .
H14 H 0.2441 0.4569 0.4755 0.051 Uiso 1 1 calc R
C15 C 0.2394(5) 0.3739(4) 0.2844(4) 0.0387(9) Uani 1 1 d .
H15 H 0.1712 0.2864 0.2819 0.046 Uiso 1 1 calc R
C16 C 0.5047(6) 0.8416(4) 0.5298(4) 0.0581(12) Uani 1 1 d .
H16A H 0.6223 0.8516 0.5176 0.087 Uiso 1 1 calc R
H16B H 0.4991 0.9019 0.6129 0.087 Uiso 1 1 calc R
H16C H 0.4507 0.8646 0.4618 0.087 Uiso 1 1 calc R

loop_
_atom_site_aniso_label
_atom_site_aniso_U_11
_atom_site_aniso_U_22
_atom_site_aniso_U_33
_atom_site_aniso_U_23
_atom_site_aniso_U_13
_atom_site_aniso_U_12
Br1 0.0932(4) 0.0500(3) 0.0359(3) 0.0082(2) -0.0118(2) 0.0221(2)
Br2 0.0620(3) 0.0427(2) 0.0527(3) 0.0206(2) 0.0027(2) 0.0218(2)
Br3 0.0637(3) 0.0287(2) 0.0516(3) -0.00133(18) -0.0025(2) 0.01462(19)
F1 0.0555(14) 0.0397(11) 0.0361(13) 0.0088(10) 0.0155(11) 0.0171(10)
F2 0.0444(12) 0.0334(11) 0.0421(14) 0.0084(10) -0.0031(10) -0.0003(10)
O1 0.081(2) 0.0311(14) 0.0245(15) -0.0004(12) 0.0035(14) 0.0097(14)
N1 0.0406(17) 0.0261(15) 0.0314(18) 0.0060(13) 0.0027(14) 0.0077(13)
N2 0.0388(17) 0.0253(15) 0.0310(18) 0.0083(13) 0.0043(14) 0.0071(13)
B1 0.042(2) 0.029(2) 0.029(2) 0.0029(18) 0.0044(19) 0.0081(19)
C1 0.049(2) 0.039(2) 0.034(2) 0.0107(18) 0.0022(18) 0.0127(18)
C2 0.063(3) 0.034(2) 0.046(3) 0.0091(19) -0.002(2) 0.0183(19)
C3 0.051(2) 0.030(2) 0.039(2) 0.0034(17) 0.0030(19) 0.0154(18)
C4 0.038(2) 0.0309(19) 0.028(2) 0.0047(16) 0.0038(16) 0.0103(16)
C5 0.0319(19) 0.0269(18) 0.031(2) 0.0050(15) 0.0065(16) 0.0068(15)
C6 0.038(2) 0.0277(18) 0.027(2) 0.0055(16) 0.0058(16) 0.0080(16)
C7 0.043(2) 0.0337(19) 0.028(2) 0.0046(16) 0.0041(17) 0.0112(17)
C8 0.038(2) 0.0305(19) 0.042(2) 0.0160(17) 0.0043(17) 0.0116(17)
C9 0.036(2) 0.0278(19) 0.041(2) 0.0092(17) 0.0072(17) 0.0080(16)
C10 0.037(2) 0.0312(19) 0.031(2) 0.0045(16) 0.0072(16) 0.0136(16)
C11 0.046(2) 0.0325(19) 0.031(2) 0.0097(16) 0.0096(17) 0.0105(17)
C12 0.047(2) 0.0257(18) 0.029(2) 0.0057(16) 0.0041(17) 0.0053(16)
C13 0.052(2) 0.0287(19) 0.027(2) 0.0050(16) 0.0029(17) 0.0113(17)
C14 0.058(2) 0.040(2) 0.030(2) 0.0128(18) 0.0158(19) 0.012(2)
C15 0.046(2) 0.0269(18) 0.040(2) 0.0077(17) 0.0091(18) 0.0085(17)
C16 0.086(3) 0.033(2) 0.041(3) -0.0004(19) 0.000(2) 0.007(2)

loop_
_atom_type_symbol
_atom_type_description
_atom_type_scat_dispersion_real
_atom_type_scat_dispersion_imag
_atom_type_scat_source
C C 0.0033 0.0016 'International Tables Vol C Tables 4.2.6.8 and 6.1.1.4'
H H 0.0000 0.0000 'International Tables Vol C Tables 4.2.6.8 and 6.1.1.4'
B B 0.0013 0.0007 'International Tables Vol C Tables 4.2.6.8 and 6.1.1.4'
N N 0.0061 0.0033 'International Tables Vol C Tables 4.2.6.8 and 6.1.1.4'
O O 0.0106 0.0060 'International Tables Vol C Tables 4.2.6.8 and 6.1.1.4'
F F 0.0171 0.0103 'International Tables Vol C Tables 4.2.6.8 and 6.1.1.4'
Br Br -0.2901 2.4595 'International Tables Vol C Tables 4.2.6.8 and 6.1.1.4'

loop_
_geom_angle_atom_site_label_1
_geom_angle_atom_site_label_2
_geom_angle_atom_site_label_3
_geom_angle
C13 O1 C16 116.7(3)
C1 N1 C4 106.8(3)
C1 N1 B1 127.2(3)
C4 N1 B1 126.0(3)
C9 N2 C6 106.3(3)
C9 N2 B1 126.7(3)
C6 N2 B1 126.9(3)
F2 B1 F1 110.8(3)
F2 B1 N2 110.4(3)
F1 B1 N2 110.3(3)
F2 B1 N1 110.8(3)
F1 B1 N1 109.4(3)
N2 B1 N1 105.1(3)
N1 C1 C2 111.0(4)
N1 C1 Br1 122.6(3)
C2 C1 Br1 126.3(3)
C3 C2 C1 106.6(3)
C3 C2 H2 126.7
C1 C2 H2 126.7
C2 C3 C4 108.0(3)
C2 C3 H3 126.0
C4 C3 H3 126.0
C5 C4 N1 121.9(3)
C5 C4 C3 130.6(3)
N1 C4 C3 107.4(3)
C4 C5 C6 119.2(3)
C4 C5 C10 120.9(3)
C6 C5 C10 119.8(3)
C7 C6 N2 109.2(3)
C7 C6 C5 130.0(3)
N2 C6 C5 120.7(3)
C8 C7 C6 106.0(3)
C8 C7 H7 127.0
C6 C7 H7 127.0
C9 C8 C7 108.4(3)
C9 C8 Br2 125.2(3)
C7 C8 Br2 126.4(3)
N2 C9 C8 110.1(3)
N2 C9 Br3 123.2(3)
C8 C9 Br3 126.5(3)
C15 C10 C11 117.9(3)
C15 C10 C5 122.1(3)
C11 C10 C5 120.1(3)
C12 C11 C10 121.0(3)
C12 C11 H11 119.5
C10 C11 H11 119.5
C13 C12 C11 120.2(3)
C13 C12 H12 119.9
C11 C12 H12 119.9
O1 C13 C12 124.5(3)
O1 C13 C14 116.4(3)
C12 C13 C14 119.0(3)
C15 C14 C13 120.8(3)
C15 C14 H14 119.6
C13 C14 H14 119.6
C14 C15 C10 121.0(3)
C14 C15 H15 119.5
C10 C15 H15 119.5
O1 C16 H16A 109.5
O1 C16 H16B 109.5
H16A C16 H16B 109.5
O1 C16 H16C 109.5
H16A C16 H16C 109.5
H16B C16 H16C 109.5

loop_
_geom_bond_atom_site_label_1
_geom_bond_atom_site_label_2
_geom_bond_distance
Br1 C1 1.851(4)
Br2 C8 1.869(3)
Br3 C9 1.844(4)
F1 B1 1.383(5)
F2 B1 1.376(5)
O1 C13 1.355(4)
O1 C16 1.432(4)
N1 C1 1.345(5)
N1 C4 1.395(4)
N1 B1 1.559(5)
N2 C9 1.354(4)
N2 C6 1.397(4)
N2 B1 1.545(5)
C1 C2 1.387(5)
C2 C3 1.366(6)
C2 H2 0.9300
C3 C4 1.411(5)
C3 H3 0.9300
C4 C5 1.391(5)
C5 C6 1.411(5)
C5 C10 1.477(5)
C6 C7 1.397(5)
C7 C8 1.380(5)
C7 H7 0.9300
C8 C9 1.377(5)
C10 C15 1.389(5)
C10 C11 1.398(5)
C11 C12 1.383(5)
C11 H11 0.9300
C12 C13 1.374(5)
C12 H12 0.9300
C13 C14 1.393(5)
C14 C15 1.366(5)
C14 H14 0.9300
C15 H15 0.9300
C16 H16A 0.9600
C16 H16B 0.9600
C16 H16C 0.9600

loop_
_geom_torsion_atom_site_label_1
_geom_torsion_atom_site_label_2
_geom_torsion_atom_site_label_3
_geom_torsion_atom_site_label_4
_geom_torsion
C9 N2 B1 F2 61.4(5)
C6 N2 B1 F2 -122.8(3)
C9 N2 B1 F1 -61.3(4)
C6 N2 B1 F1 114.5(4)
C9 N2 B1 N1 -179.1(3)
C6 N2 B1 N1 -3.3(5)
C1 N1 B1 F2 -55.5(5)
C4 N1 B1 F2 122.9(3)
C1 N1 B1 F1 66.9(5)
C4 N1 B1 F1 -114.7(4)
C1 N1 B1 N2 -174.7(3)
C4 N1 B1 N2 3.7(5)
C4 N1 C1 C2 0.2(4)
B1 N1 C1 C2 178.8(3)
C4 N1 C1 Br1 180.0(3)
B1 N1 C1 Br1 -1.4(5)
N1 C1 C2 C3 0.1(5)
Br1 C1 C2 C3 -179.7(3)
C1 C2 C3 C4 -0.3(5)
C1 N1 C4 C5 176.7(3)
B1 N1 C4 C5 -2.0(5)
C1 N1 C4 C3 -0.4(4)
B1 N1 C4 C3 -179.1(3)
C2 C3 C4 C5 -176.3(4)
C2 C3 C4 N1 0.5(4)
N1 C4 C5 C6 -0.9(5)
C3 C4 C5 C6 175.4(4)
N1 C4 C5 C10 179.2(3)
C3 C4 C5 C10 -4.5(6)
C9 N2 C6 C7 -0.3(4)
B1 N2 C6 C7 -176.8(3)
C9 N2 C6 C5 177.7(3)
B1 N2 C6 C5 1.2(5)
C4 C5 C6 C7 178.8(4)
C10 C5 C6 C7 -1.3(6)
C4 C5 C6 N2 1.3(5)
C10 C5 C6 N2 -178.8(3)
N2 C6 C7 C8 -0.6(4)
C5 C6 C7 C8 -178.3(4)
C6 C7 C8 C9 1.2(4)
C6 C7 C8 Br2 -176.0(3)
C6 N2 C9 C8 1.1(4)
B1 N2 C9 C8 177.6(3)
C6 N2 C9 Br3 -173.6(2)
B1 N2 C9 Br3 2.9(5)
C7 C8 C9 N2 -1.5(4)
Br2 C8 C9 N2 175.8(2)
C7 C8 C9 Br3 173.0(3)
Br2 C8 C9 Br3 -9.7(5)
C4 C5 C10 C15 131.7(4)
C6 C5 C10 C15 -48.2(5)
C4 C5 C10 C11 -47.6(5)
C6 C5 C10 C11 132.5(4)
C15 C10 C11 C12 -1.5(5)
C5 C10 C11 C12 177.8(3)
C10 C11 C12 C13 -2.0(6)
C16 O1 C13 C12 8.8(6)
C16 O1 C13 C14 -172.2(4)
C11 C12 C13 O1 -176.8(3)
C11 C12 C13 C14 4.2(6)
O1 C13 C14 C15 177.9(3)
C12 C13 C14 C15 -3.1(6)
C13 C14 C15 C10 -0.4(6)
C11 C10 C15 C14 2.7(5)
C5 C10 C15 C14 -176.6(3)
